data_7014986
loop_
_publ_author_name
'Carrera, Nora'
'Savjani, Nicky'
'Simpson, Jason'
'Hughes, David L.'
'Bochmann, Manfred'

_publ_section_title
;
 Syntheses and structures of thermally stable diketiminato complexes of
 gold and copper.
;
_journal_issue 5
_journal_name_full 'Dalton transactions (Cambridge, England : 2003)'
_journal_page_first 1016
_journal_page_last 1019
_journal_paper_doi 10.1039/c0dt01422b
_journal_volume 40
_journal_year 2011
_chemical_formula_moiety 'C57 H37 F18 N2 P2 CU, C4.4'
_chemical_formula_structural '[Cu(PPh3)2{HC(C(CF3)NC6H3(CF3)2)2}].ca 0.7(C6H14)'
_chemical_formula_sum 'C61.4 H37 Cu F18 N2 P2'
_chemical_formula_weight 1270.21
_chemical_name_systematic
;
?
;
_space_group_IT_number 15
_symmetry_cell_setting monoclinic
_symmetry_space_group_name_Hall '-C 2yc'
_symmetry_space_group_name_H-M 'C 1 2/c 1'
_atom_sites_solution_hydrogens geom
_atom_sites_solution_primary direct
_atom_sites_solution_secondary difmap
_audit_creation_method 'SHELXL-97 and CrysAlisPro'
_cell_angle_alpha 90.00
_cell_angle_beta 100.886(2)
_cell_angle_gamma 90.00
_cell_formula_units_Z 4
_cell_length_a 19.2547(5)
_cell_length_b 20.3882(5)
_cell_length_c 14.5824(4)
_cell_measurement_reflns_used 14767
_cell_measurement_temperature 140(1)
_cell_measurement_theta_max 29.9991
_cell_measurement_theta_min 3.3765
_cell_volume 5621.6(3)
_computing_cell_refinement
;
CrysAlisPro, Oxford Diffraction Ltd., Version 1.171.33.55
;
_computing_data_collection
;
CrysAlisPro, Oxford Diffraction Ltd., Version 1.171.33.55
;
_computing_data_reduction
;
CrysAlisPro, Oxford Diffraction Ltd., Version 1.171.33.55
;
_computing_molecular_graphics 'ORTEP (Johnson, 1976 and Farrugia, 1997)'
_computing_publication_material 'SHELXL-97 (Sheldrick, 2008) and WINGX (Farrugia, 1999)'
_computing_structure_refinement 'SHELXL-97 (Sheldrick, 2008)'
_computing_structure_solution 'SHELXS-97 (Sheldrick, 2008)'
_diffrn_ambient_temperature 140(1)
_diffrn_detector_area_resol_mean 16.0050
_diffrn_measured_fraction_theta_full 0.997
_diffrn_measured_fraction_theta_max 0.997
_diffrn_measurement_device_type 'Oxford Diffraction Xcalibur 3/CCD'
_diffrn_measurement_method 'Thin slice \f and \w scans'
_diffrn_radiation_monochromator graphite
_diffrn_radiation_source 'Enhance (Mo) X-ray Source'
_diffrn_radiation_type Mo-K\a
_diffrn_radiation_wavelength 0.71073
_diffrn_reflns_av_R_equivalents 0.0613
_diffrn_reflns_av_sigmaI/netI 0.0519
_diffrn_reflns_limit_h_max 24
_diffrn_reflns_limit_h_min -24
_diffrn_reflns_limit_k_max 26
_diffrn_reflns_limit_k_min -26
_diffrn_reflns_limit_l_max 18
_diffrn_reflns_limit_l_min -18
_diffrn_reflns_number 45449
_diffrn_reflns_theta_full 27.50
_diffrn_reflns_theta_max 27.50
_diffrn_reflns_theta_min 3.38
_exptl_absorpt_coefficient_mu 0.548
_exptl_absorpt_correction_T_max 1.157
_exptl_absorpt_correction_T_min 0.863
_exptl_absorpt_correction_type multi-scan
_exptl_absorpt_process_details
;
CrysAlisPro RED, Oxford Diffraction Ltd., Version 1.171.33.55
Empirical absorption correction using spherical harmonics,
implemented in SCALE3 ABSPACK scaling algorithm.
;
_exptl_crystal_colour orange-red
_exptl_crystal_density_diffrn 1.501
_exptl_crystal_density_method 'not measured'
_exptl_crystal_description block
_exptl_crystal_F_000 2562
_exptl_crystal_size_max 0.28
_exptl_crystal_size_mid 0.25
_exptl_crystal_size_min 0.25
_refine_diff_density_max 0.361
_refine_diff_density_min -0.332
_refine_diff_density_rms 0.055
_refine_ls_extinction_method none
_refine_ls_goodness_of_fit_ref 0.924
_refine_ls_hydrogen_treatment constr
_refine_ls_matrix_type full
_refine_ls_number_parameters 411
_refine_ls_number_reflns 6449
_refine_ls_number_restraints 0
_refine_ls_restrained_S_all 0.924
_refine_ls_R_factor_all 0.0582
_refine_ls_R_factor_gt 0.0356
_refine_ls_shift/su_max 0.153
_refine_ls_shift/su_mean 0.005
_refine_ls_structure_factor_coef Fsqd
_refine_ls_weighting_details 'calc w=1/[\s^2^(Fo^2^)+(0.0501P)^2^+0.0000P] where P=(Fo^2^+2Fc^2^)/3'
_refine_ls_weighting_scheme calc
_refine_ls_wR_factor_gt 0.0833
_refine_ls_wR_factor_ref 0.0873
_reflns_number_gt 4561
_reflns_number_total 6449
_reflns_threshold_expression I>2sigma(I)
_cod_data_source_file C0DT01422B.TXT
_cod_data_source_block 4
_cod_depositor_comments
;
The following automatic conversions were performed:
'_symmetry_cell_setting' value 'Monoclinic' changed to 'monoclinic'
according to '/home/saulius/struct/CIF-dictionaries/cif_core.dic'
dictionary named 'cif_core.dic' version 2.4.1 from 2010-06-29.

Automatic conversion script
Id: cif_fix_enum 1555 2011-01-17 13:19:09Z saulius 
;
_cod_original_sg_symbol_H-M C2/c
_cod_original_formula_sum 'C61.40 H37 Cu F18 N2 P2'
_cod_database_code 7014986

loop_
_symmetry_equiv_pos_as_xyz
'x, y, z'
'-x, y, -z+1/2'
'x+1/2, y+1/2, z'
'-x+1/2, y+1/2, -z+1/2'
'-x, -y, -z'
'x, -y, z-1/2'
'-x+1/2, -y+1/2, -z'
'x+1/2, -y+1/2, z-1/2'

loop_
_atom_site_label
_atom_site_type_symbol
_atom_site_fract_x
_atom_site_fract_y
_atom_site_fract_z
_atom_site_U_iso_or_equiv
_atom_site_adp_type
_atom_site_occupancy
_atom_site_symmetry_multiplicity
_atom_site_calc_flag
_atom_site_refinement_flags
_atom_site_disorder_assembly
_atom_site_disorder_group
Cu Cu 0.5000 0.653282(16) 0.7500 0.01634(9) Uani 1 2 d S . .
P1 P 0.40683(2) 0.70436(2) 0.65550(3) 0.01827(11) Uani 1 1 d . . .
C11 C 0.36313(10) 0.77233(9) 0.70323(13) 0.0208(4) Uani 1 1 d . . .
C12 C 0.32380(11) 0.81953(10) 0.64749(15) 0.0296(5) Uani 1 1 d . . .
H12 H 0.3189 0.8169 0.5829 0.036 Uiso 1 1 calc R . .
C13 C 0.29188(12) 0.87033(11) 0.68641(16) 0.0349(5) Uani 1 1 d . . .
H13 H 0.2659 0.9015 0.6479 0.042 Uiso 1 1 calc R . .
C14 C 0.29821(12) 0.87521(12) 0.78166(17) 0.0382(6) Uani 1 1 d . . .
H14 H 0.2766 0.9094 0.8078 0.046 Uiso 1 1 calc R . .
C15 C 0.33717(12) 0.82865(12) 0.83809(16) 0.0382(6) Uani 1 1 d . . .
H15 H 0.3418 0.8316 0.9026 0.046 Uiso 1 1 calc R . .
C16 C 0.36938(11) 0.77752(10) 0.79947(14) 0.0276(5) Uani 1 1 d . . .
H16 H 0.3954 0.7464 0.8383 0.033 Uiso 1 1 calc R . .
C21 C 0.33610(10) 0.64435(9) 0.61968(12) 0.0206(4) Uani 1 1 d . . .
C22 C 0.26445(10) 0.65821(10) 0.61352(13) 0.0254(4) Uani 1 1 d . . .
H22 H 0.2501 0.7001 0.6272 0.030 Uiso 1 1 calc R . .
C23 C 0.21453(11) 0.60917(11) 0.58687(14) 0.0304(5) Uani 1 1 d . . .
H23 H 0.1668 0.6185 0.5830 0.036 Uiso 1 1 calc R . .
C24 C 0.23476(11) 0.54712(11) 0.56620(14) 0.0320(5) Uani 1 1 d . . .
H24 H 0.2008 0.5149 0.5478 0.038 Uiso 1 1 calc R . .
C25 C 0.30586(11) 0.53276(10) 0.57286(14) 0.0293(5) Uani 1 1 d . . .
H25 H 0.3198 0.4907 0.5594 0.035 Uiso 1 1 calc R . .
C26 C 0.35609(10) 0.58103(10) 0.59959(13) 0.0234(4) Uani 1 1 d . . .
H26 H 0.4038 0.5711 0.6042 0.028 Uiso 1 1 calc R . .
C31 C 0.41982(10) 0.73897(10) 0.54386(13) 0.0224(4) Uani 1 1 d . . .
C32 C 0.38599(11) 0.71587(11) 0.45784(13) 0.0283(5) Uani 1 1 d . . .
H32 H 0.3546 0.6809 0.4546 0.034 Uiso 1 1 calc R . .
C33 C 0.39859(13) 0.74453(12) 0.37646(14) 0.0382(6) Uani 1 1 d . . .
H33 H 0.3755 0.7287 0.3189 0.046 Uiso 1 1 calc R . .
C34 C 0.44501(13) 0.79622(13) 0.38021(16) 0.0428(6) Uani 1 1 d . . .
H34 H 0.4533 0.8153 0.3254 0.051 Uiso 1 1 calc R . .
C35 C 0.47901(12) 0.81939(12) 0.46534(17) 0.0411(6) Uani 1 1 d . . .
H35 H 0.5104 0.8543 0.4680 0.049 Uiso 1 1 calc R . .
C36 C 0.46691(11) 0.79120(11) 0.54692(15) 0.0320(5) Uani 1 1 d . . .
H36 H 0.4903 0.8071 0.6042 0.038 Uiso 1 1 calc R . .
N4 N 0.55040(8) 0.58370(7) 0.67972(10) 0.0175(3) Uani 1 1 d . . .
C41 C 0.60329(10) 0.60507(9) 0.63012(12) 0.0188(4) Uani 1 1 d . . .
C42 C 0.67449(10) 0.59338(9) 0.66563(13) 0.0204(4) Uani 1 1 d . . .
H42 H 0.6878 0.5722 0.7228 0.025 Uiso 1 1 calc R . .
C43 C 0.72585(10) 0.61314(10) 0.61620(13) 0.0214(4) Uani 1 1 d . . .
C44 C 0.70759(10) 0.64632(10) 0.53229(14) 0.0248(4) Uani 1 1 d . . .
H44 H 0.7422 0.6598 0.4997 0.030 Uiso 1 1 calc R . .
C45 C 0.63697(11) 0.65896(10) 0.49794(13) 0.0254(4) Uani 1 1 d . . .
C46 C 0.58478(10) 0.63938(10) 0.54602(13) 0.0228(4) Uani 1 1 d . . .
H46 H 0.5376 0.6491 0.5224 0.027 Uiso 1 1 calc R . .
C431 C 0.80203(11) 0.59763(11) 0.65409(15) 0.0309(5) Uani 1 1 d . . .
F431 F 0.81027(7) 0.54072(7) 0.69947(11) 0.0532(4) Uani 1 1 d . . .
F432 F 0.84017(6) 0.59429(8) 0.58633(9) 0.0499(4) Uani 1 1 d . . .
F433 F 0.83338(7) 0.64315(7) 0.71377(9) 0.0462(4) Uani 1 1 d . . .
C451 C 0.61852(13) 0.69391(14) 0.40670(17) 0.0454(7) Uani 1 1 d . . .
F451 F 0.66216(17) 0.6812(2) 0.35069(17) 0.1041(19) Uani 0.833(6) 1 d P . .
F452 F 0.62495(14) 0.76135(12) 0.42075(19) 0.0701(11) Uani 0.833(6) 1 d P . .
F453 F 0.5525(2) 0.6857(2) 0.3626(3) 0.0429(7) Uani 0.833(6) 1 d P . .
F454 F 0.6541(6) 0.7349(6) 0.3885(7) 0.044(3) Uiso 0.167(6) 1 d P . .
F455 F 0.6305(5) 0.6415(4) 0.3364(6) 0.036(3) Uiso 0.167(6) 1 d P . .
F456 F 0.5546(14) 0.7020(10) 0.3732(17) 0.045(6) Uiso 0.167(6) 1 d P . .
C5 C 0.54067(9) 0.52058(9) 0.69116(12) 0.0197(4) Uani 1 1 d . . .
C51 C 0.5000 0.49152(13) 0.7500 0.0223(6) Uani 1 2 d S . .
H51 H 0.5000 0.4459 0.7500 0.027 Uiso 1 2 calc SR . .
C52 C 0.57482(11) 0.46992(10) 0.63533(15) 0.0298(5) Uani 1 1 d . . .
F521 F 0.54111(7) 0.41243(6) 0.62678(10) 0.0441(4) Uani 1 1 d . . .
F522 F 0.64183(7) 0.45667(7) 0.67520(10) 0.0480(4) Uani 1 1 d . . .
F523 F 0.57574(8) 0.48993(7) 0.54831(9) 0.0457(4) Uani 1 1 d . . .
C91 C 0.0171(13) 0.5312(12) 0.378(2) 0.117(7) Uiso 0.25 1 d P . .
C92 C -0.0377(12) 0.5102(10) 0.409(2) 0.118(7) Uiso 0.30 1 d P . .
C93 C -0.0183(14) 0.5442(13) 0.313(2) 0.116(8) Uiso 0.25 1 d P . .
C94 C -0.036(2) 0.5108(19) 0.363(3) 0.122(11) Uiso 0.20 1 d P . .
C95 C -0.0124(8) 0.4912(6) 0.5552(11) 0.104(4) Uiso 0.40 1 d P . .
C96 C 0.006(3) 0.523(4) 0.284(5) 0.090(17) Uiso 0.10 1 d P . .
C97 C 0.0000 0.498(2) 0.2500 0.125(14) Uiso 0.25 2 d SP . .
C98 C 0.0000 0.5545(19) 0.2500 0.112(11) Uiso 0.25 2 d SP . .
C99 C 0.000(3) 0.498(2) 0.329(4) 0.123(13) Uiso 0.15 1 d P . .
C100 C 0.0217(7) 0.4984(9) 0.5092(16) 0.091(4) Uiso 0.30 1 d P . .

loop_
_atom_site_aniso_label
_atom_site_aniso_U_11
_atom_site_aniso_U_22
_atom_site_aniso_U_33
_atom_site_aniso_U_23
_atom_site_aniso_U_13
_atom_site_aniso_U_12
Cu 0.01601(16) 0.01617(17) 0.01727(16) 0.000 0.00429(12) 0.000
P1 0.0189(2) 0.0179(2) 0.0176(2) -0.00002(19) 0.00238(19) 0.0030(2)
C11 0.0203(9) 0.0181(10) 0.0241(10) -0.0011(8) 0.0045(8) 0.0032(8)
C12 0.0324(11) 0.0280(11) 0.0274(11) 0.0008(9) 0.0031(9) 0.0072(10)
C13 0.0338(12) 0.0263(12) 0.0437(13) 0.0015(10) 0.0048(10) 0.0120(10)
C14 0.0349(12) 0.0305(13) 0.0525(15) -0.0098(11) 0.0165(11) 0.0086(11)
C15 0.0444(13) 0.0422(14) 0.0310(12) -0.0091(10) 0.0145(10) 0.0079(12)
C16 0.0307(11) 0.0269(11) 0.0260(11) 0.0010(8) 0.0074(9) 0.0064(9)
C21 0.0219(9) 0.0248(11) 0.0144(9) 0.0002(8) 0.0014(7) -0.0002(8)
C22 0.0243(10) 0.0255(11) 0.0250(10) 0.0004(8) 0.0012(8) 0.0048(9)
C23 0.0191(10) 0.0385(13) 0.0323(11) 0.0019(10) 0.0018(9) -0.0007(10)
C24 0.0279(11) 0.0346(13) 0.0322(12) -0.0042(10) 0.0028(9) -0.0088(10)
C25 0.0341(12) 0.0245(11) 0.0303(11) -0.0079(9) 0.0084(9) -0.0019(10)
C26 0.0216(10) 0.0282(11) 0.0203(9) -0.0039(8) 0.0040(8) -0.0003(9)
C31 0.0211(10) 0.0242(11) 0.0224(10) 0.0046(8) 0.0055(8) 0.0088(9)
C32 0.0300(11) 0.0314(12) 0.0232(10) 0.0024(9) 0.0046(9) 0.0099(10)
C33 0.0430(14) 0.0517(16) 0.0207(11) 0.0057(10) 0.0080(10) 0.0198(13)
C34 0.0416(14) 0.0535(16) 0.0386(13) 0.0233(12) 0.0206(11) 0.0216(13)
C35 0.0350(13) 0.0424(14) 0.0487(15) 0.0180(12) 0.0153(11) 0.0058(11)
C36 0.0294(11) 0.0319(12) 0.0346(12) 0.0060(10) 0.0060(9) 0.0000(10)
N4 0.0164(7) 0.0191(8) 0.0181(7) -0.0009(6) 0.0061(6) -0.0003(7)
C41 0.0207(9) 0.0177(9) 0.0200(9) -0.0058(7) 0.0094(8) -0.0012(8)
C42 0.0229(10) 0.0201(10) 0.0189(9) -0.0029(8) 0.0055(8) -0.0005(8)
C43 0.0192(9) 0.0214(10) 0.0251(10) -0.0046(8) 0.0079(8) -0.0017(8)
C44 0.0250(10) 0.0249(11) 0.0282(10) -0.0011(9) 0.0144(8) -0.0032(9)
C45 0.0297(11) 0.0247(11) 0.0240(10) 0.0024(8) 0.0110(8) 0.0031(9)
C46 0.0202(9) 0.0269(11) 0.0224(10) -0.0002(8) 0.0065(8) 0.0038(8)
C431 0.0244(11) 0.0383(13) 0.0311(11) 0.0009(10) 0.0081(9) -0.0044(10)
F431 0.0264(7) 0.0483(9) 0.0847(11) 0.0264(8) 0.0099(7) 0.0079(7)
F432 0.0226(6) 0.0875(12) 0.0432(8) -0.0022(7) 0.0150(6) 0.0053(7)
F433 0.0318(7) 0.0605(10) 0.0420(8) -0.0071(7) -0.0036(6) -0.0129(7)
C451 0.0329(13) 0.0668(19) 0.0417(14) 0.0251(13) 0.0206(11) 0.0108(13)
F451 0.076(2) 0.202(5) 0.0485(14) 0.069(2) 0.0495(14) 0.086(3)
F452 0.0732(17) 0.0461(15) 0.0828(17) 0.0399(13) -0.0061(14) -0.0177(13)
F453 0.0477(15) 0.045(2) 0.0331(14) 0.0142(15) -0.0009(10) -0.0020(16)
C5 0.0168(9) 0.0196(10) 0.0229(10) -0.0048(8) 0.0042(8) 0.0007(8)
C51 0.0221(13) 0.0153(13) 0.0308(15) 0.000 0.0083(12) 0.000
C52 0.0308(11) 0.0215(11) 0.0405(13) -0.0077(9) 0.0155(10) -0.0026(9)
F521 0.0512(8) 0.0239(7) 0.0647(9) -0.0201(6) 0.0301(7) -0.0109(6)
F522 0.0285(7) 0.0375(8) 0.0792(10) -0.0132(7) 0.0134(7) 0.0127(6)
F523 0.0686(9) 0.0384(8) 0.0380(7) -0.0140(6) 0.0306(7) -0.0029(7)

loop_
_atom_type_symbol
_atom_type_description
_atom_type_scat_dispersion_real
_atom_type_scat_dispersion_imag
_atom_type_scat_source
C C 0.0033 0.0016 'International Tables Vol C Tables 4.2.6.8 and 6.1.1.4'
H H 0.0000 0.0000 'International Tables Vol C Tables 4.2.6.8 and 6.1.1.4'
F F 0.0171 0.0103 'International Tables Vol C Tables 4.2.6.8 and 6.1.1.4'
P P 0.1023 0.0942 'International Tables Vol C Tables 4.2.6.8 and 6.1.1.4'
Cu Cu 0.3201 1.2651 'International Tables Vol C Tables 4.2.6.8 and 6.1.1.4'
N N 0.0061 0.0033 'International Tables Vol C Tables 4.2.6.8 and 6.1.1.4'

loop_
_geom_angle_atom_site_label_1
_geom_angle_atom_site_label_2
_geom_angle_atom_site_label_3
_geom_angle
_geom_angle_site_symmetry_1
_geom_angle_site_symmetry_3
_geom_angle_publ_flag
N4 Cu N4 94.65(8) 2_656 . ?
N4 Cu P1 113.31(4) 2_656 2_656 ?
N4 Cu P1 102.67(4) . 2_656 ?
N4 Cu P1 102.67(4) 2_656 . ?
N4 Cu P1 113.31(4) . . ?
P1 Cu P1 126.03(3) 2_656 . ?
C11 P1 C21 104.14(9) . . ?
C11 P1 C31 101.32(9) . . ?
C21 P1 C31 102.85(9) . . ?
C11 P1 Cu 118.67(6) . . ?
C21 P1 Cu 108.83(6) . . ?
C31 P1 Cu 119.03(6) . . ?
C12 C11 C16 118.17(18) . . ?
C12 C11 P1 122.86(15) . . ?
C16 C11 P1 118.97(14) . . ?
C13 C12 C11 121.03(19) . . ?
C13 C12 H12 119.5 . . ?
C11 C12 H12 119.5 . . ?
C14 C13 C12 120.6(2) . . ?
C14 C13 H13 119.7 . . ?
C12 C13 H13 119.7 . . ?
C13 C14 C15 119.1(2) . . ?
C13 C14 H14 120.4 . . ?
C15 C14 H14 120.4 . . ?
C14 C15 C16 120.6(2) . . ?
C14 C15 H15 119.7 . . ?
C16 C15 H15 119.7 . . ?
C15 C16 C11 120.50(19) . . ?
C15 C16 H16 119.8 . . ?
C11 C16 H16 119.8 . . ?
C26 C21 C22 118.90(18) . . ?
C26 C21 P1 117.30(14) . . ?
C22 C21 P1 123.79(15) . . ?
C23 C22 C21 119.71(19) . . ?
C23 C22 H22 120.1 . . ?
C21 C22 H22 120.1 . . ?
C24 C23 C22 120.9(2) . . ?
C24 C23 H23 119.5 . . ?
C22 C23 H23 119.5 . . ?
C23 C24 C25 119.8(2) . . ?
C23 C24 H24 120.1 . . ?
C25 C24 H24 120.1 . . ?
C26 C25 C24 119.9(2) . . ?
C26 C25 H25 120.1 . . ?
C24 C25 H25 120.1 . . ?
C25 C26 C21 120.80(19) . . ?
C25 C26 H26 119.6 . . ?
C21 C26 H26 119.6 . . ?
C32 C31 C36 118.78(19) . . ?
C32 C31 P1 123.68(16) . . ?
C36 C31 P1 117.54(15) . . ?
C31 C32 C33 120.4(2) . . ?
C31 C32 H32 119.8 . . ?
C33 C32 H32 119.8 . . ?
C34 C33 C32 120.4(2) . . ?
C34 C33 H33 119.8 . . ?
C32 C33 H33 119.8 . . ?
C35 C34 C33 119.6(2) . . ?
C35 C34 H34 120.2 . . ?
C33 C34 H34 120.2 . . ?
C34 C35 C36 120.4(2) . . ?
C34 C35 H35 119.8 . . ?
C36 C35 H35 119.8 . . ?
C35 C36 C31 120.4(2) . . ?
C35 C36 H36 119.8 . . ?
C31 C36 H36 119.8 . . ?
C5 N4 C41 119.75(16) . . ?
C5 N4 Cu 120.70(12) . . ?
C41 N4 Cu 118.92(12) . . ?
C42 C41 C46 118.82(17) . . ?
C42 C41 N4 120.49(16) . . ?
C46 C41 N4 120.68(16) . . ?
C43 C42 C41 120.35(17) . . ?
C43 C42 H42 119.8 . . ?
C41 C42 H42 119.8 . . ?
C44 C43 C42 120.89(18) . . ?
C44 C43 C431 119.74(17) . . ?
C42 C43 C431 119.36(17) . . ?
C45 C44 C43 118.69(17) . . ?
C45 C44 H44 120.7 . . ?
C43 C44 H44 120.7 . . ?
C44 C45 C46 121.33(18) . . ?
C44 C45 C451 117.69(18) . . ?
C46 C45 C451 120.98(18) . . ?
C45 C46 C41 119.87(18) . . ?
C45 C46 H46 120.1 . . ?
C41 C46 H46 120.1 . . ?
F431 C431 F433 106.57(17) . . ?
F431 C431 F432 106.99(18) . . ?
F433 C431 F432 105.83(17) . . ?
F431 C431 C43 112.54(17) . . ?
F433 C431 C43 112.55(18) . . ?
F432 C431 C43 111.90(17) . . ?
F454 C451 F456 113.7(12) . . ?
F454 C451 F451 61.0(6) . . ?
F456 C451 F451 119.1(11) . . ?
F454 C451 F453 122.9(6) . . ?
F456 C451 F453 16.1(10) . . ?
F451 C451 F453 110.1(3) . . ?
F454 C451 F452 43.2(6) . . ?
F456 C451 F452 88.9(9) . . ?
F451 C451 F452 103.8(3) . . ?
F453 C451 F452 104.4(3) . . ?
F454 C451 C45 120.3(5) . . ?
F456 C451 C45 117.7(12) . . ?
F451 C451 C45 113.0(2) . . ?
F453 C451 C45 114.7(2) . . ?
F452 C451 C45 109.9(2) . . ?
F454 C451 F455 100.5(7) . . ?
F456 C451 F455 95.3(10) . . ?
F451 C451 F455 40.9(3) . . ?
F453 C451 F455 80.7(4) . . ?
F452 C451 F455 140.3(4) . . ?
C45 C451 F455 102.9(4) . . ?
F455 F451 F454 132.2(8) . . ?
F455 F451 C451 81.6(6) . . ?
F454 F451 C451 53.1(5) . . ?
F454 F452 C451 54.4(6) . . ?
F452 F454 C451 82.3(9) . . ?
F452 F454 F451 147.1(11) . . ?
C451 F454 F451 65.9(6) . . ?
F451 F455 C451 57.5(5) . . ?
N4 C5 C51 127.02(19) . . ?
N4 C5 C52 120.29(16) . . ?
C51 C5 C52 112.68(18) . . ?
C5 C51 C5 129.9(3) 2_656 . ?
C5 C51 H51 115.1 2_656 . ?
C5 C51 H51 115.1 . . ?
F521 C52 F523 105.84(17) . . ?
F521 C52 F522 105.97(17) . . ?
F523 C52 F522 106.83(17) . . ?
F521 C52 C5 112.97(16) . . ?
F523 C52 C5 112.42(17) . . ?
F522 C52 C5 112.28(17) . . ?
C99 C91 C95 107(4) . 5_566 ?
C92 C91 C96 109(3) . . ?
C92 C91 C98 115(2) . . ?
C95 C91 C97 133(2) 5_566 . ?
C92 C91 C97 103(2) . . ?
C99 C91 C100 114(4) . . ?
C99 C91 C100 105(4) . 5_566 ?
C93 C91 C100 121(2) . 5_566 ?
C97 C91 C100 130.6(16) . 5_566 ?
C94 C92 C95 106(5) . 5_566 ?
C100 C92 C91 109(3) 5_566 . ?
C100 C92 C99 133(3) 5_566 . ?
C95 C92 C93 96(2) 5_566 . ?
C94 C92 C100 134(5) . . ?
C99 C92 C100 107(2) . . ?
C93 C92 C100 124.1(18) . . ?
C96 C93 C94 107(6) . . ?
C99 C93 C98 103(5) . . ?
C91 C93 C98 123(3) . . ?
C91 C93 C97 102(3) . . ?
C94 C93 C97 100(3) . . ?
C91 C93 C96 123(3) . 2 ?
C94 C93 C96 124(4) . 2 ?
C96 C93 C92 117(7) . . ?
C97 C93 C92 113(2) . . ?
C96 C93 C95 102(6) . 5_566 ?
C97 C93 C95 108.3(18) . 5_566 ?
C96 C93 C95 135(3) 2 5_566 ?
C92 C94 C99 133(7) . . ?
C92 C94 C91 92(5) . . ?
C99 C94 C95 90(4) . 5_566 ?
C93 C94 C95 111(3) . 5_566 ?
C95 C94 C96 107(4) 5_566 . ?
C99 C94 C100 121(5) . 5_566 ?
C95 C94 C97 117(3) 5_566 . ?
C100 C95 C92 120(3) 5_566 5_566 ?
C100 C95 C94 99(3) . 5_566 ?
C100 C95 C99 131(3) . 5_566 ?
C92 C95 C95 94(2) 5_566 5_566 ?
C94 C95 C95 122(3) 5_566 5_566 ?
C100 C95 C93 123.7(19) . 5_566 ?
C98 C96 C97 99(10) . . ?
C97 C96 C93 135(8) . . ?
C97 C96 C99 95(10) . . ?
C93 C96 C96 118(9) . 2 ?
C98 C96 C91 120(8) . . ?
C98 C96 C94 123(7) . . ?
C97 C96 C94 111(7) . . ?
C96 C96 C94 134(8) 2 . ?
C93 C96 C93 122(9) . 2 ?
C93 C96 C99 135(6) . 2 ?
C99 C96 C99 125(10) . 2 ?
C96 C97 C99 132(9) 2 . ?
C96 C97 C99 132(9) . 2 ?
C99 C97 C93 134(5) 2 . ?
C99 C97 C93 134(5) . 2 ?
C93 C97 C93 96(4) . 2 ?
C96 C97 C94 117(7) . 2 ?
C93 C97 C94 130(3) . 2 ?
C96 C97 C94 117(7) 2 . ?
C93 C97 C94 130(3) 2 . ?
C96 C97 C91 113(8) 2 . ?
C93 C97 C91 112(3) 2 . ?
C96 C97 C91 113(8) . 2 ?
C93 C97 C91 112(3) . 2 ?
C96 C98 C93 110(7) . 2 ?
C96 C98 C93 110(7) 2 . ?
C93 C98 C99 121(4) . 2 ?
C93 C98 C99 121(4) 2 . ?
C99 C98 C99 91(4) 2 . ?
C96 C98 C91 113(6) . 2 ?
C99 C98 C91 120(3) . 2 ?
C96 C98 C91 113(6) 2 . ?
C99 C98 C91 120(3) 2 . ?
C96 C99 C94 117(8) . . ?
C96 C99 C91 95(7) . . ?
C94 C99 C97 131(5) . . ?
C91 C99 C97 132(6) . . ?
C96 C99 C92 131(8) . . ?
C94 C99 C98 106(5) . . ?
C92 C99 C98 120(3) . . ?
C94 C99 C96 120(5) . 2 ?
C91 C99 C96 117(4) . 2 ?
C96 C99 C95 134(8) . 5_566 ?
C93 C99 C95 95(5) . 5_566 ?
C98 C99 C95 127(3) . 5_566 ?
C95 C100 C95 131(2) 5_566 . ?
C100 C100 C92 113(4) 5_566 5_566 ?
C95 C100 C92 99.8(13) . . ?
C100 C100 C94 106(3) 5_566 5_566 ?
C92 C100 C91 116.8(13) . 5_566 ?

loop_
_geom_bond_atom_site_label_1
_geom_bond_atom_site_label_2
_geom_bond_distance
_geom_bond_site_symmetry_2
_geom_bond_publ_flag
Cu N4 2.0929(15) 2_656 ?
Cu N4 2.0929(15) . ?
Cu P1 2.2953(5) 2_656 ?
Cu P1 2.2953(5) . ?
P1 C11 1.8258(19) . ?
P1 C21 1.8318(19) . ?
P1 C31 1.8343(19) . ?
C11 C12 1.388(3) . ?
C11 C16 1.390(3) . ?
C12 C13 1.380(3) . ?
C12 H12 0.9300 . ?
C13 C14 1.375(3) . ?
C13 H13 0.9300 . ?
C14 C15 1.381(3) . ?
C14 H14 0.9300 . ?
C15 C16 1.386(3) . ?
C15 H15 0.9300 . ?
C16 H16 0.9300 . ?
C21 C26 1.394(3) . ?
C21 C22 1.394(3) . ?
C22 C23 1.391(3) . ?
C22 H22 0.9300 . ?
C23 C24 1.374(3) . ?
C23 H23 0.9300 . ?
C24 C25 1.385(3) . ?
C24 H24 0.9300 . ?
C25 C26 1.383(3) . ?
C25 H25 0.9300 . ?
C26 H26 0.9300 . ?
C31 C32 1.382(3) . ?
C31 C36 1.394(3) . ?
C32 C33 1.385(3) . ?
C32 H32 0.9300 . ?
C33 C34 1.376(4) . ?
C33 H33 0.9300 . ?
C34 C35 1.373(3) . ?
C34 H34 0.9300 . ?
C35 C36 1.380(3) . ?
C35 H35 0.9300 . ?
C36 H36 0.9300 . ?
N4 C5 1.316(2) . ?
N4 C41 1.424(2) . ?
C41 C42 1.391(3) . ?
C41 C46 1.398(3) . ?
C42 C43 1.389(3) . ?
C42 H42 0.9300 . ?
C43 C44 1.384(3) . ?
C43 C431 1.500(3) . ?
C44 C45 1.382(3) . ?
C44 H44 0.9300 . ?
C45 C46 1.388(3) . ?
C45 C451 1.492(3) . ?
C46 H46 0.9300 . ?
C431 F431 1.330(2) . ?
C431 F433 1.336(2) . ?
C431 F432 1.339(2) . ?
C451 F454 1.143(10) . ?
C451 F456 1.25(3) . ?
C451 F451 1.304(3) . ?
C451 F453 1.322(5) . ?
C451 F452 1.392(4) . ?
C451 F455 1.528(9) . ?
F451 F455 1.011(8) . ?
F451 F454 1.249(11) . ?
F452 F454 0.962(12) . ?
C5 C51 1.398(2) . ?
C5 C52 1.538(3) . ?
C51 C5 1.398(2) 2_656 ?
C51 H51 0.9300 . ?
C52 F521 1.334(2) . ?
C52 F523 1.336(2) . ?
C52 F522 1.339(2) . ?
C91 C94 1.08(4) . ?
C91 C93 1.09(3) . ?
C91 C95 1.10(2) 5_566 ?
C91 C92 1.30(3) . ?
C91 C96 1.35(7) . ?
C92 C95 1.01(2) 5_566 ?
C92 C100 1.19(3) 5_566 ?
C92 C99 1.51(6) . ?
C92 C93 1.67(4) . ?
C92 C100 1.69(4) . ?
C93 C99 1.01(5) . ?
C93 C94 1.10(4) . ?
C93 C98 1.06(3) . ?
C93 C97 1.41(4) . ?
C93 C96 1.54(7) 2 ?
C94 C95 1.36(4) 5_566 ?
C94 C96 1.55(8) . ?
C95 C92 1.01(2) 5_566 ?
C95 C100 1.03(2) . ?
C95 C91 1.10(2) 5_566 ?
C95 C94 1.36(4) 5_566 ?
C95 C99 1.67(6) 5_566 ?
C96 C93 1.54(7) 2 ?
C96 C99 1.71(9) 2 ?
C97 C99 1.16(6) . ?
C97 C99 1.16(6) 2 ?
C97 C98 1.16(6) . ?
C97 C93 1.41(4) 2 ?
C98 C93 1.06(3) 2 ?
C98 C99 1.63(5) 2 ?
C98 C99 1.63(5) . ?
C99 C96 1.71(9) 2 ?
C99 C95 1.67(6) 5_566 ?
C100 C92 1.19(3) 5_566 ?

loop_
_geom_torsion_atom_site_label_1
_geom_torsion_atom_site_label_2
_geom_torsion_atom_site_label_3
_geom_torsion_atom_site_label_4
_geom_torsion
_geom_torsion_site_symmetry_1
_geom_torsion_site_symmetry_2
_geom_torsion_site_symmetry_3
_geom_torsion_site_symmetry_4
_geom_torsion_publ_flag
N4 Cu P1 C11 85.50(8) 2_656 . . . ?
N4 Cu P1 C11 -173.69(8) . . . . ?
P1 Cu P1 C11 -46.19(7) 2_656 . . . ?
N4 Cu P1 C21 -33.23(8) 2_656 . . . ?
N4 Cu P1 C21 67.57(8) . . . . ?
P1 Cu P1 C21 -164.92(6) 2_656 . . . ?
N4 Cu P1 C31 -150.49(9) 2_656 . . . ?
N4 Cu P1 C31 -49.69(9) . . . . ?
P1 Cu P1 C31 77.82(8) 2_656 . . . ?
C21 P1 C11 C12 -80.78(18) . . . . ?
C31 P1 C11 C12 25.74(19) . . . . ?
Cu P1 C11 C12 158.08(15) . . . . ?
C21 P1 C11 C16 99.39(17) . . . . ?
C31 P1 C11 C16 -154.09(16) . . . . ?
Cu P1 C11 C16 -21.76(19) . . . . ?
C16 C11 C12 C13 0.2(3) . . . . ?
P1 C11 C12 C13 -179.68(17) . . . . ?
C11 C12 C13 C14 -0.2(3) . . . . ?
C12 C13 C14 C15 0.2(4) . . . . ?
C13 C14 C15 C16 -0.2(4) . . . . ?
C14 C15 C16 C11 0.1(3) . . . . ?
C12 C11 C16 C15 -0.1(3) . . . . ?
P1 C11 C16 C15 179.71(17) . . . . ?
C11 P1 C21 C26 -166.06(14) . . . . ?
C31 P1 C21 C26 88.57(15) . . . . ?
Cu P1 C21 C26 -38.56(15) . . . . ?
C11 P1 C21 C22 12.53(18) . . . . ?
C31 P1 C21 C22 -92.84(17) . . . . ?
Cu P1 C21 C22 140.02(14) . . . . ?
C26 C21 C22 C23 -0.5(3) . . . . ?
P1 C21 C22 C23 -179.11(15) . . . . ?
C21 C22 C23 C24 -0.2(3) . . . . ?
C22 C23 C24 C25 0.7(3) . . . . ?
C23 C24 C25 C26 -0.5(3) . . . . ?
C24 C25 C26 C21 -0.3(3) . . . . ?
C22 C21 C26 C25 0.8(3) . . . . ?
P1 C21 C26 C25 179.43(15) . . . . ?
C11 P1 C31 C32 -113.36(17) . . . . ?
C21 P1 C31 C32 -5.82(19) . . . . ?
Cu P1 C31 C32 114.53(16) . . . . ?
C11 P1 C31 C36 67.05(17) . . . . ?
C21 P1 C31 C36 174.59(16) . . . . ?
Cu P1 C31 C36 -65.06(17) . . . . ?
C36 C31 C32 C33 -0.3(3) . . . . ?
P1 C31 C32 C33 -179.93(16) . . . . ?
C31 C32 C33 C34 0.1(3) . . . . ?
C32 C33 C34 C35 0.0(3) . . . . ?
C33 C34 C35 C36 0.0(3) . . . . ?
C34 C35 C36 C31 -0.2(3) . . . . ?
C32 C31 C36 C35 0.4(3) . . . . ?
P1 C31 C36 C35 179.99(17) . . . . ?
N4 Cu N4 C5 0.97(11) 2_656 . . . ?
P1 Cu N4 C5 116.14(13) 2_656 . . . ?
P1 Cu N4 C5 -104.97(13) . . . . ?
N4 Cu N4 C41 -169.92(15) 2_656 . . . ?
P1 Cu N4 C41 -54.76(13) 2_656 . . . ?
P1 Cu N4 C41 84.13(13) . . . . ?
C5 N4 C41 C42 -65.3(2) . . . . ?
Cu N4 C41 C42 105.68(17) . . . . ?
C5 N4 C41 C46 116.1(2) . . . . ?
Cu N4 C41 C46 -72.91(19) . . . . ?
C46 C41 C42 C43 -2.7(3) . . . . ?
N4 C41 C42 C43 178.73(17) . . . . ?
C41 C42 C43 C44 1.8(3) . . . . ?
C41 C42 C43 C431 -177.60(17) . . . . ?
C42 C43 C44 C45 -0.6(3) . . . . ?
C431 C43 C44 C45 178.80(19) . . . . ?
C43 C44 C45 C46 0.3(3) . . . . ?
C43 C44 C45 C451 -179.1(2) . . . . ?
C44 C45 C46 C41 -1.2(3) . . . . ?
C451 C45 C46 C41 178.2(2) . . . . ?
C42 C41 C46 C45 2.4(3) . . . . ?
N4 C41 C46 C45 -179.04(17) . . . . ?
C44 C43 C431 F431 -145.69(19) . . . . ?
C42 C43 C431 F431 33.7(3) . . . . ?
C44 C43 C431 F433 93.9(2) . . . . ?
C42 C43 C431 F433 -86.7(2) . . . . ?
C44 C43 C431 F432 -25.2(3) . . . . ?
C42 C43 C431 F432 154.27(18) . . . . ?
C44 C45 C451 F454 -37.6(9) . . . . ?
C46 C45 C451 F454 142.9(8) . . . . ?
C44 C45 C451 F456 176.0(11) . . . . ?
C46 C45 C451 F456 -3.4(11) . . . . ?
C44 C45 C451 F451 31.1(4) . . . . ?
C46 C45 C451 F451 -148.4(3) . . . . ?
C44 C45 C451 F453 158.4(3) . . . . ?
C46 C45 C451 F453 -21.0(4) . . . . ?
C44 C45 C451 F452 -84.4(3) . . . . ?
C46 C45 C451 F452 96.2(3) . . . . ?
C44 C45 C451 F455 72.9(5) . . . . ?
C46 C45 C451 F455 -106.5(5) . . . . ?
F454 C451 F451 F455 -163.8(8) . . . . ?
F456 C451 F451 F455 -61.3(12) . . . . ?
F453 C451 F451 F455 -46.6(6) . . . . ?
F452 C451 F451 F455 -157.8(6) . . . . ?
C45 C451 F451 F455 83.1(6) . . . . ?
F456 C451 F451 F454 102.6(12) . . . . ?
F453 C451 F451 F454 117.3(6) . . . . ?
F452 C451 F451 F454 6.0(6) . . . . ?
C45 C451 F451 F454 -113.0(6) . . . . ?
F455 C451 F451 F454 163.8(8) . . . . ?
F456 C451 F452 F454 -127.4(14) . . . . ?
F451 C451 F452 F454 -7.7(7) . . . . ?
F453 C451 F452 F454 -123.1(7) . . . . ?
C45 C451 F452 F454 113.4(7) . . . . ?
F455 C451 F452 F454 -30.5(10) . . . . ?
C451 F452 F454 F451 14.5(14) . . . . ?
F456 C451 F454 F452 60.1(13) . . . . ?
F451 C451 F454 F452 171.4(8) . . . . ?
F453 C451 F454 F452 75.1(8) . . . . ?
C45 C451 F454 F452 -87.4(8) . . . . ?
F455 C451 F454 F452 160.7(6) . . . . ?
F456 C451 F454 F451 -111.3(12) . . . . ?
F453 C451 F454 F451 -96.3(7) . . . . ?
F452 C451 F454 F451 -171.4(8) . . . . ?
C45 C451 F454 F451 101.1(5) . . . . ?
F455 C451 F454 F451 -10.7(5) . . . . ?
F455 F451 F454 F452 6(2) . . . . ?
C451 F451 F454 F452 -15.8(15) . . . . ?
F455 F451 F454 C451 21.8(10) . . . . ?
F454 F451 F455 C451 -17.5(8) . . . . ?
F454 C451 F455 F451 14.3(7) . . . . ?
F456 C451 F455 F451 129.7(12) . . . . ?
F453 C451 F455 F451 136.3(5) . . . . ?
F452 C451 F455 F451 35.0(8) . . . . ?
C45 C451 F455 F451 -110.3(5) . . . . ?
C41 N4 C5 C51 168.71(15) . . . . ?
Cu N4 C5 C51 -2.1(2) . . . . ?
C41 N4 C5 C52 -12.4(3) . . . . ?
Cu N4 C5 C52 176.79(13) . . . . ?
N4 C5 C51 C5 1.27(14) . . . 2_656 ?
C52 C5 C51 C5 -177.70(16) . . . 2_656 ?
N4 C5 C52 F521 -156.49(17) . . . . ?
C51 C5 C52 F521 22.6(2) . . . . ?
N4 C5 C52 F523 -36.8(2) . . . . ?
C51 C5 C52 F523 142.27(15) . . . . ?
N4 C5 C52 F522 83.7(2) . . . . ?
C51 C5 C52 F522 -97.22(18) . . . . ?
